data_4331570
loop_
_publ_author_name
'Sutradhar, Manas'
'Mukherjee, Gurunath'
'Drew, Michael G. B.'
'Ghosh, Saktiprosad'

_publ_section_title
;
 Synthesis, Reactivity, and X-ray Crystal Structure of Some Mixed-Ligand
 Oxovanadium(V) Complexes:&#x00A0; First Report of Binuclear
 Oxovanadium(V) Complexes Containing 4,4&#x2018;-Bipyridine Type Bridge
;
_journal_issue 13
_journal_name_full 'Inorganic Chemistry'
_journal_page_first 5150
_journal_page_last 5161
_journal_paper_doi 10.1021/ic051120g
_journal_volume 45
_journal_year 2006
_chemical_formula_sum 'C21 H20 N3 O5 V'
_chemical_formula_weight 445.34
_chemical_name_systematic
; 
 ? 
;
_space_group_IT_number 2
_symmetry_cell_setting triclinic
_symmetry_space_group_name_Hall '-P 1'
_symmetry_space_group_name_H-M 'P -1'
_atom_sites_solution_hydrogens geom
_atom_sites_solution_primary direct
_atom_sites_solution_secondary difmap
_audit_creation_method SHELXL-97
_cell_angle_alpha 101.727(10)
_cell_angle_beta 105.233(10)
_cell_angle_gamma 101.823(10)
_cell_formula_units_Z 4
_cell_length_a 10.540(12)
_cell_length_b 13.682(15)
_cell_length_c 15.952(17)
_cell_measurement_reflns_used 12415
_cell_measurement_temperature 293(2)
_cell_measurement_theta_max 25.87
_cell_measurement_theta_min 1.37
_cell_volume 2090(4)
_computing_cell_refinement XDS
_computing_data_collection 'XDS (Kabsch, 1988)'
_computing_data_reduction XDS
_computing_molecular_graphics PLATON(Spek,2004)
_computing_structure_refinement 'SHELXL-97 (Sheldrick, 1997)'
_computing_structure_solution 'SHELXS-97 (Sheldrick, 1997)'
_diffrn_ambient_temperature 293(2)
_diffrn_measured_fraction_theta_full 0.908
_diffrn_measured_fraction_theta_max 0.908
_diffrn_measurement_device 'Marresearch Image Plate'
_diffrn_measurement_method '95 frames at 2^o intervals, counting time 2 min.'
_diffrn_radiation_monochromator graphite
_diffrn_radiation_source 'fine-focus sealed tube'
_diffrn_radiation_type MoK\a
_diffrn_radiation_wavelength 0.71073
_diffrn_reflns_av_R_equivalents 0.0289
_diffrn_reflns_av_sigmaI/netI 0.0454
_diffrn_reflns_limit_h_max 12
_diffrn_reflns_limit_h_min -12
_diffrn_reflns_limit_k_max 16
_diffrn_reflns_limit_k_min -16
_diffrn_reflns_limit_l_max 19
_diffrn_reflns_limit_l_min -19
_diffrn_reflns_number 12415
_diffrn_reflns_theta_full 25.87
_diffrn_reflns_theta_max 25.87
_diffrn_reflns_theta_min 1.37
_exptl_absorpt_coefficient_mu 0.512
_exptl_absorpt_correction_T_max 1.000
_exptl_absorpt_correction_T_min 0.812
_exptl_absorpt_correction_type empirical
_exptl_absorpt_process_details 'Walker et al., Acta Cryst 1983 A39 158'
_exptl_crystal_colour black
_exptl_crystal_density_diffrn 1.415
_exptl_crystal_density_method 'not measured'
_exptl_crystal_description needle
_exptl_crystal_F_000 920
_exptl_crystal_size_max 0.30
_exptl_crystal_size_mid 0.05
_exptl_crystal_size_min 0.05
_refine_diff_density_max 0.554
_refine_diff_density_min -0.346
_refine_diff_density_rms 0.049
_refine_ls_extinction_coef 0.0016(7)
_refine_ls_extinction_expression Fc^*^=kFc[1+0.001xFc^2^\l^3^/sin(2\q)]^-1/4^
_refine_ls_extinction_method SHELXL
_refine_ls_goodness_of_fit_ref 1.040
_refine_ls_hydrogen_treatment mixed
_refine_ls_matrix_type full
_refine_ls_number_parameters 546
_refine_ls_number_reflns 7350
_refine_ls_number_restraints 0
_refine_ls_restrained_S_all 1.040
_refine_ls_R_factor_all 0.0707
_refine_ls_R_factor_gt 0.0541
_refine_ls_shift/su_max 0.000
_refine_ls_shift/su_mean 0.000
_refine_ls_structure_factor_coef Fsqd
_refine_ls_weighting_details
;
_refine_ls_weighting_details 
  w=1/[\s^2^(Fo^2^)+(0.0650P)^2^+1.5233P] where P=(Fo^2^+2Fc^2^)/3 
;
_refine_ls_weighting_scheme calc
_refine_ls_wR_factor_gt 0.1318
_refine_ls_wR_factor_ref 0.1410
_reflns_number_gt 5920
_reflns_number_total 7350
_reflns_threshold_expression >2sigma(I)
_cod_data_source_file ic051120gsup1.cif
_cod_data_source_block 1
_cod_original_sg_symbol_H-M P-1
_cod_database_code 4331570

loop_
_symmetry_equiv_pos_as_xyz
'x, y, z'
'-x, -y, -z'

loop_
_atom_site_label
_atom_site_type_symbol
_atom_site_fract_x
_atom_site_fract_y
_atom_site_fract_z
_atom_site_U_iso_or_equiv
_atom_site_adp_type
_atom_site_occupancy
_atom_site_symmetry_multiplicity
_atom_site_calc_flag
_atom_site_refinement_flags
V1A V 0.28488(5) 0.32857(4) 0.03176(3) 0.03816(16) Uani 1 1 d .
O2A O 0.3382(2) 0.38895(17) 0.15519(14) 0.0461(5) Uani 1 1 d .
O13A O 0.3162(2) 0.25311(17) -0.07710(13) 0.0438(5) Uani 1 1 d .
O20A O 0.7032(2) 0.3222(2) -0.11428(17) 0.0637(7) Uani 1 1 d .
H20A H 0.6796 0.3520 -0.0734 0.076 Uiso 1 1 calc R
O21A O 0.2376(2) 0.41888(19) -0.00511(16) 0.0558(6) Uani 1 1 d .
O22A O 0.1258(2) 0.23464(18) 0.00787(15) 0.0486(5) Uani 1 1 d .
N10A N 0.4956(2) 0.39224(18) 0.04992(15) 0.0352(5) Uani 1 1 d .
N11A N 0.5413(2) 0.34994(19) -0.01988(16) 0.0383(5) Uani 1 1 d .
C3A C 0.4316(3) 0.4773(2) 0.21063(19) 0.0382(6) Uani 1 1 d .
C4A C 0.4089(3) 0.5279(3) 0.2887(2) 0.0466(7) Uani 1 1 d .
H4A H 0.3276 0.5036 0.2998 0.056 Uiso 1 1 calc R
C5A C 0.5084(4) 0.6148(3) 0.3495(2) 0.0521(8) Uani 1 1 d .
H5A H 0.4916 0.6480 0.4008 0.062 Uiso 1 1 calc R
C6A C 0.6313(4) 0.6532(3) 0.3361(2) 0.0485(8) Uani 1 1 d .
H6A H 0.6974 0.7102 0.3784 0.058 Uiso 1 1 calc R
C7A C 0.6537(3) 0.6052(2) 0.2588(2) 0.0416(7) Uani 1 1 d .
H7A H 0.7354 0.6309 0.2485 0.050 Uiso 1 1 calc R
C8A C 0.5544(3) 0.5174(2) 0.19443(18) 0.0359(6) Uani 1 1 d .
C9A C 0.5837(3) 0.4687(2) 0.11555(19) 0.0370(6) Uani 1 1 d .
H9A H 0.6701 0.4931 0.1111 0.044 Uiso 1 1 calc R
C12A C 0.4386(3) 0.2784(2) -0.08327(19) 0.0376(6) Uani 1 1 d .
C14A C 0.4632(3) 0.2227(2) -0.1643(2) 0.0392(7) Uani 1 1 d .
C15A C 0.3554(4) 0.1458(2) -0.2324(2) 0.0481(8) Uani 1 1 d .
H15A H 0.2694 0.1299 -0.2255 0.058 Uiso 1 1 calc R
C16A C 0.3753(4) 0.0938(3) -0.3093(2) 0.0595(9) Uani 1 1 d .
H16A H 0.3040 0.0415 -0.3530 0.071 Uiso 1 1 calc R
C17A C 0.5015(4) 0.1197(3) -0.3207(2) 0.0604(9) Uani 1 1 d .
H17A H 0.5144 0.0853 -0.3731 0.073 Uiso 1 1 calc R
C18A C 0.6098(4) 0.1961(3) -0.2557(2) 0.0579(9) Uani 1 1 d .
H18A H 0.6943 0.2126 -0.2649 0.069 Uiso 1 1 calc R
C19A C 0.5927(3) 0.2483(3) -0.1765(2) 0.0461(7) Uani 1 1 d .
C23A C -0.0066(4) 0.2302(4) -0.0480(3) 0.0781(13) Uani 1 1 d .
H23A H -0.0729 0.2111 -0.0179 0.094 Uiso 1 1 calc R
H23B H -0.0072 0.2986 -0.0558 0.094 Uiso 1 1 calc R
C24A C -0.0461(7) 0.1595(6) -0.1327(4) 0.180(4) Uani 1 1 d .
H24A H 0.0272 0.1693 -0.1580 0.216 Uiso 1 1 calc R
H24B H -0.1253 0.1702 -0.1717 0.216 Uiso 1 1 calc R
H24C H -0.0673 0.0901 -0.1266 0.216 Uiso 1 1 calc R
V1B V 0.90961(6) 0.23174(4) 0.58709(4) 0.04462(17) Uani 1 1 d .
O2B O 0.8885(3) 0.33096(19) 0.67629(16) 0.0574(6) Uani 1 1 d .
O13B O 0.9166(2) 0.18262(16) 0.46400(15) 0.0471(5) Uani 1 1 d .
O20B O 1.1783(3) 0.36843(19) 0.36382(19) 0.0660(7) Uani 1 1 d .
H20B H 1.1576 0.3861 0.4096 0.079 Uiso 1 1 calc R
O21B O 1.0449(3) 0.2099(2) 0.64094(18) 0.0655(7) Uani 1 1 d .
O22B O 0.7847(3) 0.11571(18) 0.57687(17) 0.0563(6) Uani 1 1 d .
N10B N 1.0213(3) 0.3662(2) 0.56079(17) 0.0418(6) Uani 1 1 d .
N11B N 1.0448(3) 0.34799(19) 0.47841(18) 0.0441(6) Uani 1 1 d .
C3B C 0.9695(3) 0.4254(3) 0.7311(2) 0.0484(8) Uani 1 1 d .
C4B C 0.9572(4) 0.4595(3) 0.8159(2) 0.0639(10) Uani 1 1 d .
H4B H 0.8968 0.4173 0.8356 0.077 Uiso 1 1 calc R
C5B C 1.0357(5) 0.5573(4) 0.8713(3) 0.0768(13) Uani 1 1 d .
H5B H 1.0282 0.5789 0.9286 0.092 Uiso 1 1 calc R
C6B C 1.1247(4) 0.6235(3) 0.8439(3) 0.0696(11) Uani 1 1 d .
H6B H 1.1765 0.6884 0.8820 0.083 Uiso 1 1 calc R
C7B C 1.1348(4) 0.5912(3) 0.7593(3) 0.0590(9) Uani 1 1 d .
H7B H 1.1916 0.6359 0.7392 0.071 Uiso 1 1 calc R
C8B C 1.0598(3) 0.4908(2) 0.7019(2) 0.0461(7) Uani 1 1 d .
C9B C 1.0749(3) 0.4591(2) 0.6142(2) 0.0450(7) Uani 1 1 d .
H9B H 1.1261 0.5083 0.5948 0.054 Uiso 1 1 calc R
C12B C 0.9872(3) 0.2493(2) 0.4333(2) 0.0413(7) Uani 1 1 d .
C14B C 1.0010(3) 0.2117(2) 0.3438(2) 0.0427(7) Uani 1 1 d .
C15B C 0.9201(4) 0.1137(3) 0.2869(2) 0.0583(9) Uani 1 1 d .
H15B H 0.8579 0.0734 0.3067 0.070 Uiso 1 1 calc R
C16B C 0.9302(5) 0.0758(3) 0.2034(3) 0.0724(11) Uani 1 1 d .
H16B H 0.8748 0.0113 0.1662 0.087 Uiso 1 1 calc R
C17B C 1.0253(5) 0.1360(3) 0.1760(3) 0.0694(11) Uani 1 1 d .
H17B H 1.0340 0.1107 0.1197 0.083 Uiso 1 1 calc R
C18B C 1.1074(4) 0.2323(3) 0.2292(3) 0.0593(9) Uani 1 1 d .
H18B H 1.1705 0.2707 0.2088 0.071 Uiso 1 1 calc R
C19B C 1.0960(3) 0.2721(3) 0.3136(2) 0.0467(7) Uani 1 1 d .
C23B C 0.8065(6) 0.0283(3) 0.6094(4) 0.1053(19) Uani 1 1 d .
H23C H 0.9023 0.0455 0.6446 0.126 Uiso 1 1 calc R
H23D H 0.7543 0.0204 0.6506 0.126 Uiso 1 1 calc R
C24B C 0.7770(11) -0.0609(6) 0.5523(5) 0.205(5) Uani 1 1 d .
H24D H 0.6903 -0.0728 0.5074 0.246 Uiso 1 1 calc R
H24E H 0.7722 -0.1142 0.5832 0.246 Uiso 1 1 calc R
H24F H 0.8464 -0.0621 0.5237 0.246 Uiso 1 1 calc R
N25A N 0.3731(3) 0.1887(2) 0.08196(17) 0.0478(6) Uani 1 1 d .
C26A C 0.4930(5) 0.2066(3) 0.1422(3) 0.0788(13) Uani 1 1 d .
H26A H 0.5427 0.2751 0.1721 0.095 Uiso 1 1 calc R
C27A C 0.5490(7) 0.1279(5) 0.1632(4) 0.118(2) Uani 1 1 d .
H27A H 0.6351 0.1437 0.2056 0.141 Uiso 1 1 calc R
C28A C 0.4779(8) 0.0285(5) 0.1217(5) 0.119(2) Uani 1 1 d .
H28A H 0.5137 -0.0251 0.1354 0.143 Uiso 1 1 calc R
C29A C 0.3521(7) 0.0073(4) 0.0590(5) 0.115(2) Uani 1 1 d .
H29A H 0.3006 -0.0607 0.0292 0.137 Uiso 1 1 calc R
C30A C 0.3039(5) 0.0894(3) 0.0413(3) 0.0816(13) Uani 1 1 d .
H30A H 0.2184 0.0751 -0.0013 0.098 Uiso 1 1 calc R
N25B N 0.7151(3) 0.2735(2) 0.49624(19) 0.0478(6) Uani 1 1 d .
C26B C 0.7066(4) 0.3715(3) 0.5040(3) 0.0565(9) Uani 1 1 d .
H26B H 0.7742 0.4246 0.5496 0.068 Uiso 1 1 calc R
C27B C 0.6032(4) 0.3972(4) 0.4481(3) 0.0725(12) Uani 1 1 d .
H27B H 0.6031 0.4663 0.4544 0.087 Uiso 1 1 calc R
C28B C 0.5009(5) 0.3203(5) 0.3833(3) 0.0885(15) Uani 1 1 d .
H28B H 0.4288 0.3357 0.3453 0.106 Uiso 1 1 calc R
C29B C 0.5059(5) 0.2193(5) 0.3752(4) 0.1011(17) Uani 1 1 d .
H29B H 0.4366 0.1653 0.3316 0.121 Uiso 1 1 calc R
C30B C 0.6141(5) 0.1984(3) 0.4319(3) 0.0798(13) Uani 1 1 d .
H30B H 0.6171 0.1299 0.4253 0.096 Uiso 1 1 calc R

loop_
_atom_site_aniso_label
_atom_site_aniso_U_11
_atom_site_aniso_U_22
_atom_site_aniso_U_33
_atom_site_aniso_U_23
_atom_site_aniso_U_13
_atom_site_aniso_U_12
V1A 0.0333(3) 0.0440(3) 0.0366(3) 0.0125(2) 0.0123(2) 0.0062(2)
O2A 0.0449(12) 0.0463(12) 0.0428(12) 0.0073(10) 0.0209(10) -0.0011(10)
O13A 0.0378(11) 0.0542(13) 0.0345(11) 0.0083(10) 0.0121(9) 0.0052(10)
O20A 0.0447(13) 0.0819(18) 0.0561(15) -0.0014(14) 0.0212(11) 0.0130(13)
O21A 0.0521(13) 0.0621(15) 0.0654(15) 0.0304(13) 0.0236(12) 0.0226(12)
O22A 0.0330(11) 0.0556(14) 0.0497(13) 0.0123(11) 0.0095(9) 0.0031(10)
N10A 0.0388(13) 0.0369(13) 0.0333(12) 0.0122(11) 0.0143(10) 0.0112(11)
N11A 0.0394(13) 0.0400(14) 0.0361(13) 0.0091(11) 0.0148(11) 0.0100(11)
C3A 0.0420(16) 0.0358(16) 0.0368(15) 0.0122(13) 0.0113(13) 0.0101(14)
C4A 0.0501(18) 0.0475(18) 0.0450(18) 0.0113(15) 0.0209(15) 0.0129(16)
C5A 0.065(2) 0.050(2) 0.0440(18) 0.0091(16) 0.0229(16) 0.0189(18)
C6A 0.0551(19) 0.0423(18) 0.0390(17) 0.0059(14) 0.0054(14) 0.0112(16)
C7A 0.0398(16) 0.0404(16) 0.0406(16) 0.0107(14) 0.0064(13) 0.0108(14)
C8A 0.0387(15) 0.0329(15) 0.0339(15) 0.0101(12) 0.0072(12) 0.0100(13)
C9A 0.0347(14) 0.0376(16) 0.0411(16) 0.0143(13) 0.0133(12) 0.0101(13)
C12A 0.0447(16) 0.0374(16) 0.0358(15) 0.0157(13) 0.0145(13) 0.0141(14)
C14A 0.0487(17) 0.0362(16) 0.0383(16) 0.0153(13) 0.0156(13) 0.0156(14)
C15A 0.057(2) 0.0419(18) 0.0421(17) 0.0096(14) 0.0171(15) 0.0073(16)
C16A 0.076(3) 0.046(2) 0.047(2) 0.0030(16) 0.0173(18) 0.0081(18)
C17A 0.080(3) 0.060(2) 0.047(2) 0.0082(18) 0.0265(19) 0.029(2)
C18A 0.063(2) 0.066(2) 0.052(2) 0.0104(18) 0.0281(18) 0.027(2)
C19A 0.0499(18) 0.0485(18) 0.0430(17) 0.0127(15) 0.0147(14) 0.0201(16)
C23A 0.0388(19) 0.080(3) 0.091(3) 0.004(2) -0.0014(19) 0.011(2)
C24A 0.129(5) 0.197(8) 0.124(5) -0.073(5) -0.060(4) 0.101(6)
V1B 0.0478(3) 0.0406(3) 0.0477(3) 0.0158(2) 0.0188(2) 0.0084(3)
O2B 0.0644(15) 0.0548(14) 0.0493(13) 0.0082(11) 0.0255(12) 0.0049(12)
O13B 0.0500(12) 0.0342(11) 0.0578(14) 0.0103(10) 0.0247(11) 0.0057(10)
O20B 0.0705(17) 0.0534(15) 0.0756(18) 0.0141(13) 0.0403(15) 0.0016(13)
O21B 0.0565(15) 0.0705(17) 0.0711(17) 0.0325(14) 0.0128(12) 0.0175(14)
O22B 0.0621(15) 0.0435(13) 0.0685(16) 0.0253(12) 0.0255(12) 0.0092(11)
N10B 0.0398(13) 0.0410(14) 0.0465(15) 0.0132(12) 0.0161(11) 0.0110(12)
N11B 0.0478(15) 0.0374(14) 0.0467(15) 0.0100(12) 0.0185(12) 0.0078(12)
C3B 0.0533(19) 0.0463(19) 0.0431(18) 0.0064(15) 0.0111(15) 0.0194(16)
C4B 0.076(3) 0.069(3) 0.049(2) 0.0108(19) 0.0203(19) 0.029(2)
C5B 0.096(3) 0.079(3) 0.052(2) 0.000(2) 0.018(2) 0.042(3)
C6B 0.069(3) 0.056(2) 0.063(2) -0.010(2) 0.002(2) 0.023(2)
C7B 0.055(2) 0.046(2) 0.063(2) 0.0001(17) 0.0060(17) 0.0188(17)
C8B 0.0424(17) 0.0440(18) 0.0462(18) 0.0046(15) 0.0056(14) 0.0182(15)
C9B 0.0422(17) 0.0387(17) 0.0510(18) 0.0110(15) 0.0138(14) 0.0071(14)
C12B 0.0387(16) 0.0408(17) 0.0476(17) 0.0131(14) 0.0167(13) 0.0131(14)
C14B 0.0455(17) 0.0417(17) 0.0457(17) 0.0129(14) 0.0181(14) 0.0169(15)
C15B 0.061(2) 0.053(2) 0.054(2) 0.0067(17) 0.0229(17) 0.0032(18)
C16B 0.084(3) 0.063(2) 0.059(2) 0.002(2) 0.028(2) 0.004(2)
C17B 0.093(3) 0.075(3) 0.050(2) 0.013(2) 0.035(2) 0.030(2)
C18B 0.066(2) 0.064(2) 0.061(2) 0.025(2) 0.0351(19) 0.021(2)
C19B 0.0487(18) 0.0453(18) 0.0532(19) 0.0186(15) 0.0204(15) 0.0172(16)
C23B 0.120(4) 0.045(3) 0.133(5) 0.039(3) 0.012(4) 0.008(3)
C24B 0.303(13) 0.101(5) 0.145(7) 0.017(5) -0.053(7) 0.094(7)
N25A 0.0541(16) 0.0453(16) 0.0413(15) 0.0138(12) 0.0109(12) 0.0110(13)
C26A 0.079(3) 0.061(2) 0.080(3) 0.029(2) -0.008(2) 0.016(2)
C27A 0.118(5) 0.097(4) 0.127(5) 0.056(4) -0.010(4) 0.046(4)
C28A 0.161(7) 0.083(4) 0.138(6) 0.055(4) 0.038(5) 0.071(4)
C29A 0.138(6) 0.046(3) 0.143(5) 0.018(3) 0.023(4) 0.027(3)
C30A 0.090(3) 0.049(2) 0.089(3) 0.011(2) 0.010(3) 0.016(2)
N25B 0.0451(15) 0.0438(15) 0.0540(16) 0.0120(13) 0.0165(13) 0.0112(13)
C26B 0.052(2) 0.050(2) 0.072(2) 0.0189(18) 0.0224(18) 0.0184(17)
C27B 0.061(2) 0.072(3) 0.098(3) 0.042(3) 0.025(2) 0.030(2)
C28B 0.062(3) 0.112(4) 0.097(4) 0.055(3) 0.010(2) 0.030(3)
C29B 0.080(3) 0.091(4) 0.089(4) 0.012(3) -0.017(3) 0.003(3)
C30B 0.076(3) 0.055(2) 0.082(3) 0.009(2) -0.004(2) 0.011(2)

loop_
_atom_type_symbol
_atom_type_description
_atom_type_scat_dispersion_real
_atom_type_scat_dispersion_imag
_atom_type_scat_source
C C 0.0033 0.0016 'International Tables Vol C Tables 4.2.6.8 and 6.1.1.4'
H H 0.0000 0.0000 'International Tables Vol C Tables 4.2.6.8 and 6.1.1.4'
N N 0.0061 0.0033 'International Tables Vol C Tables 4.2.6.8 and 6.1.1.4'
O O 0.0106 0.0060 'International Tables Vol C Tables 4.2.6.8 and 6.1.1.4'
V V 0.3005 0.5294 'International Tables Vol C Tables 4.2.6.8 and 6.1.1.4'

loop_
_geom_angle_atom_site_label_1
_geom_angle_atom_site_label_2
_geom_angle_atom_site_label_3
_geom_angle
O21A V1A O22A 102.26(14)
O21A V1A O2A 100.31(13)
O22A V1A O2A 104.36(10)
O21A V1A O13A 98.66(13)
O22A V1A O13A 91.58(11)
O2A V1A O13A 151.89(10)
O21A V1A N10A 94.45(12)
O22A V1A N10A 159.98(11)
O2A V1A N10A 83.11(9)
O13A V1A N10A 74.89(9)
O21A V1A N25A 175.02(11)
O22A V1A N25A 81.04(13)
O2A V1A N25A 82.32(11)
O13A V1A N25A 77.41(11)
N10A V1A N25A 81.62(11)
C3A O2A V1A 133.09(18)
C12A O13A V1A 117.53(18)
C23A O22A V1A 128.9(3)
C9A N10A N11A 116.8(2)
C9A N10A V1A 127.91(19)
N11A N10A V1A 115.22(18)
C12A N11A N10A 109.4(2)
O2A C3A C4A 119.3(3)
O2A C3A C8A 121.9(3)
C4A C3A C8A 118.8(3)
C5A C4A C3A 119.9(3)
C6A C5A C4A 122.1(3)
C7A C6A C5A 118.5(3)
C6A C7A C8A 121.2(3)
C3A C8A C7A 119.5(3)
C3A C8A C9A 121.4(3)
C7A C8A C9A 119.1(3)
N10A C9A C8A 123.5(3)
O13A C12A N11A 123.0(3)
O13A C12A C14A 118.1(3)
N11A C12A C14A 119.0(3)
C15A C14A C19A 119.1(3)
C15A C14A C12A 119.9(3)
C19A C14A C12A 121.0(3)
C16A C15A C14A 121.0(3)
C17A C16A C15A 119.4(3)
C16A C17A C18A 121.3(3)
C17A C18A C19A 120.3(3)
O20A C19A C18A 117.8(3)
O20A C19A C14A 123.2(3)
C18A C19A C14A 119.0(3)
C24A C23A O22A 113.0(4)
O21B V1B O22B 100.88(15)
O21B V1B O2B 100.74(15)
O22B V1B O2B 104.22(13)
O21B V1B O13B 98.57(14)
O22B V1B O13B 93.24(11)
O2B V1B O13B 150.87(11)
O21B V1B N10B 92.58(14)
O22B V1B N10B 163.35(11)
O2B V1B N10B 82.57(12)
O13B V1B N10B 74.94(10)
O21B V1B N25B 174.31(12)
O22B V1B N25B 83.68(13)
O2B V1B N25B 81.26(12)
O13B V1B N25B 77.66(11)
N10B V1B N25B 82.36(12)
C3B O2B V1B 133.8(2)
C12B O13B V1B 117.2(2)
C23B O22B V1B 128.0(3)
C9B N10B N11B 116.9(3)
C9B N10B V1B 128.0(2)
N11B N10B V1B 114.92(19)
C12B N11B N10B 109.4(2)
O2B C3B C4B 118.9(3)
O2B C3B C8B 121.5(3)
C4B C3B C8B 119.4(3)
C3B C4B C5B 119.6(4)
C6B C5B C4B 122.1(4)
C7B C6B C5B 118.6(4)
C6B C7B C8B 121.0(4)
C3B C8B C7B 119.2(3)
C3B C8B C9B 121.4(3)
C7B C8B C9B 119.4(3)
N10B C9B C8B 123.8(3)
O13B C12B N11B 123.3(3)
O13B C12B C14B 117.8(3)
N11B C12B C14B 118.9(3)
C15B C14B C19B 118.7(3)
C15B C14B C12B 120.2(3)
C19B C14B C12B 121.1(3)
C16B C15B C14B 122.1(3)
C15B C16B C17B 118.0(4)
C18B C17B C16B 122.2(4)
C17B C18B C19B 120.0(3)
O20B C19B C18B 118.1(3)
O20B C19B C14B 122.9(3)
C18B C19B C14B 119.0(3)
C24B C23B O22B 119.2(6)
C26A N25A C30A 116.9(3)
C26A N25A V1A 122.8(3)
C30A N25A V1A 120.0(3)
N25A C26A C27A 122.8(4)
C28A C27A C26A 119.4(5)
C27A C28A C29A 119.1(5)
C28A C29A C30A 118.1(5)
N25A C30A C29A 123.6(5)
C30B N25B C26B 117.1(3)
C30B N25B V1B 120.2(3)
C26B N25B V1B 122.6(2)
N25B C26B C27B 123.3(4)
C28B C27B C26B 119.1(4)
C27B C28B C29B 118.7(4)
C28B C29B C30B 119.6(5)
N25B C30B C29B 122.2(4)

loop_
_geom_bond_atom_site_label_1
_geom_bond_atom_site_label_2
_geom_bond_distance
V1A O21A 1.586(3)
V1A O22A 1.786(3)
V1A O2A 1.855(3)
V1A O13A 1.975(3)
V1A N10A 2.131(3)
V1A N25A 2.476(3)
O2A C3A 1.353(4)
O13A C12A 1.301(4)
O20A C19A 1.366(4)
O22A C23A 1.427(4)
N10A C9A 1.303(4)
N10A N11A 1.393(3)
N11A C12A 1.319(4)
C3A C4A 1.400(4)
C3A C8A 1.409(4)
C4A C5A 1.393(5)
C5A C6A 1.383(5)
C6A C7A 1.377(5)
C7A C8A 1.419(4)
C8A C9A 1.439(4)
C12A C14A 1.475(4)
C14A C15A 1.405(4)
C14A C19A 1.411(5)
C15A C16A 1.377(5)
C16A C17A 1.375(6)
C17A C18A 1.385(5)
C18A C19A 1.394(5)
C23A C24A 1.393(7)
V1B O21B 1.580(3)
V1B O22B 1.791(3)
V1B O2B 1.850(3)
V1B O13B 1.968(3)
V1B N10B 2.152(3)
V1B N25B 2.426(3)
O2B C3B 1.363(4)
O13B C12B 1.311(4)
O20B C19B 1.367(4)
O22B C23B 1.434(5)
N10B C9B 1.294(4)
N10B N11B 1.384(4)
N11B C12B 1.322(4)
C3B C4B 1.388(5)
C3B C8B 1.406(5)
C4B C5B 1.392(6)
C5B C6B 1.386(6)
C6B C7B 1.371(6)
C7B C8B 1.419(5)
C8B C9B 1.438(5)
C12B C14B 1.472(4)
C14B C15B 1.407(5)
C14B C19B 1.412(4)
C15B C16B 1.367(5)
C16B C17B 1.384(6)
C17B C18B 1.377(6)
C18B C19B 1.392(5)
C23B C24B 1.288(8)
N25A C26A 1.311(5)
N25A C30A 1.336(5)
C26A C27A 1.387(7)
C27A C28A 1.343(8)
C28A C29A 1.367(8)
C29A C30A 1.373(7)
N25B C30B 1.338(5)
N25B C26B 1.345(5)
C26B C27B 1.372(5)
C27B C28B 1.358(6)
C28B C29B 1.376(7)
C29B C30B 1.377(7)
